data_4303031
loop_
_publ_author_name
'Hiroki Kon'
'Toshi Nagata'

_publ_section_title
;
Syntheses of the Terpyridine-Bipyridine Linked Binary Ligands and
Structural and Redox Properties of Their Cobalt Complexes
;
_journal_name_full 'Inorganic Chemistry'
_journal_page_first 8593
_journal_page_last 8602
_journal_paper_doi 10.1021/ic900932j
_journal_volume 48
_journal_year 2009
_chemical_formula_moiety 'C39 H37 Co F12 N6 O6 P2 '
_chemical_formula_sum 'C39 H37 Co F12 N6 O6 P2'
_chemical_formula_weight 1034.62
_space_group_IT_number 2
_symmetry_cell_setting triclinic
_symmetry_Int_Tables_number 2
_symmetry_space_group_name_Hall '-P 1'
_symmetry_space_group_name_H-M 'P -1'
_cell_angle_alpha 111.920(5)
_cell_angle_beta 90.574(4)
_cell_angle_gamma 108.828(2)
_cell_formula_units_Z 2
_cell_length_a 12.100(5)
_cell_length_b 13.696(6)
_cell_length_c 14.426(6)
_cell_measurement_reflns_used 6650
_cell_measurement_temperature 293.1
_cell_measurement_theta_max 27.5
_cell_measurement_theta_min 3.1
_cell_volume 2075.9(15)
_computing_cell_refinement CrystalClear
_computing_data_collection CrystalClear
_computing_data_reduction CrystalStructure
_computing_publication_material 'CrystalStructure 3.8'
_computing_structure_refinement CRYSTALS
_computing_structure_solution SIR92
_diffrn_detector_area_resol_mean 7.31
_diffrn_measured_fraction_theta_full 0.935
_diffrn_measured_fraction_theta_max 0.937
_diffrn_measurement_device_type 'Rigaku Mercury'
_diffrn_measurement_method \w
_diffrn_radiation_type 'Mo K\a'
_diffrn_radiation_wavelength 0.71070
_diffrn_reflns_av_R_equivalents 0.018
_diffrn_reflns_limit_h_max 15
_diffrn_reflns_limit_h_min -15
_diffrn_reflns_limit_k_max 17
_diffrn_reflns_limit_k_min -14
_diffrn_reflns_limit_l_max 13
_diffrn_reflns_limit_l_min -18
_diffrn_reflns_number 15887
_diffrn_reflns_theta_full 27.50
_diffrn_reflns_theta_max 27.48
_exptl_absorpt_coefficient_mu 0.600
_exptl_absorpt_correction_type none
_exptl_crystal_colour colorless
_exptl_crystal_density_diffrn 1.655
_exptl_crystal_density_method 'not measured'
_exptl_crystal_description prism
_exptl_crystal_F_000 1052.00
_exptl_crystal_size_max 0.20
_exptl_crystal_size_mid 0.20
_exptl_crystal_size_min 0.20
_refine_diff_density_max 3.53
_refine_diff_density_min -1.13
_refine_ls_extinction_method none
_refine_ls_goodness_of_fit_ref 1.199
_refine_ls_hydrogen_treatment refall
_refine_ls_number_parameters 628
_refine_ls_number_reflns 14219
_refine_ls_R_factor_gt 0.0580
_refine_ls_shift/su_max 0.0183
_refine_ls_structure_factor_coef Fsqd
_refine_ls_weighting_details 'w = 1/[0.0010Fo^2^ + 8.0000\s(Fo^2^) + 0.5000]/(4Fo^2^)'
_refine_ls_weighting_scheme calc
_refine_ls_wR_factor_ref 0.1405
_reflns_number_gt 14191
_reflns_number_total 8943
_reflns_threshold_expression F^2^>2.0\s(F^2^)
_cod_data_source_file ic900932j_si_002_1.cif
_cod_data_source_block '__kon20081015-2'
_cod_original_cell_volume 2075.8(15)
_cod_original_formula_sum 'C39 H37 Co F12 N6 O6 P2 '
_cod_database_code 4303031

loop_
_symmetry_equiv_pos_site_id
_symmetry_equiv_pos_as_xyz
1 +X,+Y,+Z
2 -X,-Y,-Z

loop_
_atom_site_label
_atom_site_type_symbol
_atom_site_fract_x
_atom_site_fract_y
_atom_site_fract_z
_atom_site_U_iso_or_equiv
_atom_site_adp_type
_atom_site_occupancy
_atom_site_symmetry_multiplicity
_atom_site_calc_flag
_atom_site_refinement_flags
_atom_site_disorder_assembly
_atom_site_disorder_group
Co(1) Co 0.83593(2) 0.71245(2) 0.78415(2) 0.02012(8) Uani 1.00 1 d . . .
P(1) P 0.78896(6) 0.63859(5) 1.13875(5) 0.03209(17) Uani 1.00 1 d . . .
P(2) P 0.86748(6) 0.20069(6) 0.52753(5) 0.0389(2) Uani 1.00 1 d . . .
F(1) F 0.76332(17) 0.50906(12) 1.07878(12) 0.0629(5) Uani 1.00 1 d . . .
F(2) F 0.82993(19) 0.66215(15) 1.04202(12) 0.0805(6) Uani 1.00 1 d . . .
F(3) F 0.74971(18) 0.61239(15) 1.23366(12) 0.0738(6) Uani 1.00 1 d . . .
F(4) F 0.81325(16) 0.76745(13) 1.19791(15) 0.0753(6) Uani 1.00 1 d . . .
F(5) F 0.92213(15) 0.65830(15) 1.17294(13) 0.0629(5) Uani 1.00 1 d . . .
F(6) F 0.65695(15) 0.61776(16) 1.09987(19) 0.0901(7) Uani 1.00 1 d . . .
F(7) F 0.7548(2) 0.1373(2) 0.56361(17) 0.1025(8) Uani 1.00 1 d . . .
F(8) F 0.9113(2) 0.09847(16) 0.50446(13) 0.0814(7) Uani 1.00 1 d . . .
F(9) F 0.97633(17) 0.26266(18) 0.48542(16) 0.0849(7) Uani 1.00 1 d . . .
F(10) F 0.82106(16) 0.30389(15) 0.55155(14) 0.0683(6) Uani 1.00 1 d . . .
F(11) F 0.79608(17) 0.14402(16) 0.41533(13) 0.0723(6) Uani 1.00 1 d . . .
F(12) F 0.9388(2) 0.25971(17) 0.63652(12) 0.0855(7) Uani 1.00 1 d . . .
O(1) O 0.49074(16) 0.35259(15) 0.37341(12) 0.0443(5) Uani 1.00 1 d . . .
O(2) O 0.49960(13) 0.22368(11) 0.78470(11) 0.0270(4) Uani 1.00 1 d . . .
O(3) O 0.39498(15) -0.04897(13) 0.85453(13) 0.0400(5) Uani 1.00 1 d . . .
O(4) O 0.35848(14) 0.11172(13) 0.90902(11) 0.0324(4) Uani 1.00 1 d . . .
O(5) O 0.90940(15) 0.79781(12) 0.92085(12) 0.0338(4) Uani 1.00 1 d . . .
O(6) O 0.9395(12) 0.5093(16) 0.5140(9) 0.569(10) Uani 1.00 1 d . . .
N(1) N 0.68187(14) 0.71165(13) 0.82286(12) 0.0188(4) Uani 1.00 1 d . . .
N(2) N 0.79094(14) 0.57932(13) 0.80367(12) 0.0180(4) Uani 1.00 1 d . . .
N(3) N 0.97893(15) 0.67761(14) 0.75407(13) 0.0238(4) Uani 1.00 1 d . . .
N(4) N 0.87918(15) 0.84846(15) 0.75898(14) 0.0259(5) Uani 1.00 1 d . . .
N(5) N 0.77031(15) 0.64211(14) 0.64017(13) 0.0222(4) Uani 1.00 1 d . . .
N(6) N 0.61113(17) 0.29437(16) 0.44595(13) 0.0304(5) Uani 1.00 1 d . . .
C(1) C 0.63122(18) 0.78794(16) 0.83099(15) 0.0215(5) Uani 1.00 1 d . . .
C(2) C 0.5214(2) 0.77854(18) 0.86175(15) 0.0258(5) Uani 1.00 1 d . . .
C(3) C 0.46114(19) 0.68810(17) 0.88464(16) 0.0252(5) Uani 1.00 1 d . . .
C(4) C 0.51271(18) 0.60858(17) 0.87669(15) 0.0240(5) Uani 1.00 1 d . . .
C(5) C 0.62190(18) 0.62234(16) 0.84532(14) 0.0182(5) Uani 1.00 1 d . . .
C(6) C 0.68567(17) 0.54405(16) 0.83298(14) 0.0181(5) Uani 1.00 1 d . . .
C(7) C 0.64936(18) 0.44633(16) 0.84964(14) 0.0201(5) Uani 1.00 1 d . . .
C(8) C 0.72589(19) 0.38557(16) 0.83764(15) 0.0210(5) Uani 1.00 1 d . . .
C(9) C 0.83570(19) 0.42545(17) 0.80811(16) 0.0242(5) Uani 1.00 1 d . . .
C(10) C 0.86662(18) 0.52345(17) 0.79164(15) 0.0214(5) Uani 1.00 1 d . . .
C(11) C 0.97739(19) 0.58121(18) 0.76454(16) 0.0240(5) Uani 1.00 1 d . . .
C(12) C 1.0743(2) 0.54828(19) 0.75325(17) 0.0307(6) Uani 1.00 1 d . . .
C(13) C 1.1769(2) 0.6155(2) 0.73310(17) 0.0335(6) Uani 1.00 1 d . . .
C(14) C 1.1785(2) 0.7125(2) 0.72260(18) 0.0346(6) Uani 1.00 1 d . . .
C(15) C 1.07685(19) 0.74005(18) 0.73269(17) 0.0281(6) Uani 1.00 1 d . . .
C(16) C 0.9301(2) 0.95327(18) 0.8293(2) 0.0345(6) Uani 1.00 1 d . . .
C(17) C 0.9578(2) 1.0456(2) 0.8050(2) 0.0443(7) Uani 1.00 1 d . . .
C(18) C 0.9343(2) 1.0316(2) 0.7073(2) 0.0489(8) Uani 1.00 1 d . . .
C(19) C 0.8809(2) 0.9236(2) 0.6337(2) 0.0429(8) Uani 1.00 1 d . . .
C(20) C 0.85403(19) 0.83281(19) 0.66160(18) 0.0294(6) Uani 1.00 1 d . . .
C(21) C 0.79175(19) 0.71448(19) 0.59336(17) 0.0266(6) Uani 1.00 1 d . . .
C(22) C 0.7537(2) 0.6778(2) 0.49162(18) 0.0359(7) Uani 1.00 1 d . . .
C(23) C 0.6844(2) 0.5669(2) 0.43809(17) 0.0349(7) Uani 1.00 1 d . . .
C(24) C 0.6608(2) 0.49243(19) 0.48581(16) 0.0276(6) Uani 1.00 1 d . . .
C(25) C 0.70708(19) 0.53312(18) 0.58572(16) 0.0248(5) Uani 1.00 1 d . . .
C(26) C 0.69497(19) 0.28511(17) 0.86270(15) 0.0233(5) Uani 1.00 1 d . . .
C(27) C 0.7821(2) 0.27102(19) 0.91524(18) 0.0313(6) Uani 1.00 1 d . . .
C(28) C 0.7553(2) 0.1819(2) 0.94544(19) 0.0353(7) Uani 1.00 1 d . . .
C(29) C 0.6405(2) 0.10875(18) 0.92673(17) 0.0297(6) Uani 1.00 1 d . . .
C(30) C 0.54974(19) 0.12261(17) 0.87692(16) 0.0232(5) Uani 1.00 1 d . . .
C(31) C 0.57801(19) 0.20854(17) 0.84091(15) 0.0219(5) Uani 1.00 1 d . . .
C(32) C 0.3994(2) 0.12854(19) 0.71760(18) 0.0363(6) Uani 1.00 1 d . . .
C(33) C 0.3753(2) 0.1499(2) 0.62470(17) 0.0342(6) Uani 1.00 1 d . . .
C(34) C 0.4755(2) 0.1582(2) 0.56370(18) 0.0372(7) Uani 1.00 1 d . . .
C(35) C 0.4347(2) 0.1449(2) 0.45668(17) 0.0358(6) Uani 1.00 1 d . . .
C(36) C 0.5351(2) 0.1746(2) 0.39829(18) 0.0365(6) Uani 1.00 1 d . . .
C(37) C 0.5796(2) 0.3729(2) 0.42960(16) 0.0304(6) Uani 1.00 1 d . . .
C(38) C 0.4273(2) 0.05077(18) 0.87587(16) 0.0248(5) Uani 1.00 1 d . . .
C(39) C 0.2355(2) 0.0490(2) 0.9081(2) 0.0462(8) Uani 1.00 1 d . . .
H(1) H 0.2263 0.0419 0.9708 0.055 Uiso 1.00 1 c R . .
H(2) H 0.1878 0.0884 0.8981 0.055 Uiso 1.00 1 c R . .
H(3) H 0.2119 -0.0236 0.8549 0.055 Uiso 1.00 1 c R . .
H(4) H 0.5054 0.1003 0.5581 0.045 Uiso 1.00 1 c R . .
H(5) H 0.5363 0.2294 0.5970 0.045 Uiso 1.00 1 c R . .
H(6) H 0.3320 0.1213 0.7513 0.041 Uiso 1.00 1 c R . .
H(7) H 0.4169 0.0615 0.6980 0.041 Uiso 1.00 1 c R . .
H(8) H 0.3068 0.0902 0.5830 0.039 Uiso 1.00 1 c R . .
H(9) H 0.3610 0.2187 0.6463 0.039 Uiso 1.00 1 c R . .
H(10) H 0.3907 0.1926 0.4626 0.041 Uiso 1.00 1 c R . .
H(11) H 0.3854 0.0689 0.4195 0.041 Uiso 1.00 1 c R . .
H(12) H 0.5823 0.1303 0.3957 0.042 Uiso 1.00 1 c R . .
H(13) H 0.5030 0.1582 0.3316 0.042 Uiso 1.00 1 c R . .
H(14) H 0.8609 0.3225 0.9297 0.041 Uiso 1.00 1 c R . .
H(15) H 0.6222 0.0484 0.9483 0.041 Uiso 1.00 1 c R . .
H(16) H 0.8158 0.1715 0.9789 0.050 Uiso 1.00 1 c R . .
H(17) H 1.0772 0.8056 0.7240 0.035 Uiso 1.00 1 c R . .
H(18) H 1.0713 0.4807 0.7591 0.041 Uiso 1.00 1 c R . .
H(19) H 1.2477 0.7593 0.7089 0.043 Uiso 1.00 1 c R . .
H(20) H 1.2452 0.5950 0.7264 0.043 Uiso 1.00 1 c R . .
H(21) H 0.5741 0.4207 0.8691 0.024 Uiso 1.00 1 c R . .
H(22) H 0.6722 0.8505 0.8154 0.026 Uiso 1.00 1 c R . .
H(23) H 0.4877 0.8337 0.8667 0.032 Uiso 1.00 1 c R . .
H(24) H 0.4729 0.5454 0.8918 0.029 Uiso 1.00 1 c R . .
H(25) H 0.6940 0.4820 0.6179 0.034 Uiso 1.00 1 c R . .
H(26) H 0.8884 0.3852 0.7989 0.033 Uiso 1.00 1 c R . .
H(27) H 0.6533 0.5414 0.3691 0.047 Uiso 1.00 1 c R . .
H(28) H 0.3861 0.6807 0.9063 0.031 Uiso 1.00 1 c R . .
H(29) H 0.9472 0.9638 0.8975 0.041 Uiso 1.00 1 c R . .
H(30) H 0.7744 0.7285 0.4589 0.053 Uiso 1.00 1 c R . .
H(31) H 0.8635 0.9120 0.5652 0.061 Uiso 1.00 1 c R . .
H(32) H 0.9930 1.1192 0.8562 0.054 Uiso 1.00 1 c R . .
H(33) H 0.9542 1.0947 0.6896 0.064 Uiso 1.00 1 c R . .

loop_
_atom_site_aniso_label
_atom_site_aniso_U_11
_atom_site_aniso_U_22
_atom_site_aniso_U_33
_atom_site_aniso_U_12
_atom_site_aniso_U_13
_atom_site_aniso_U_23
Co(1) 0.01781(15) 0.01766(16) 0.02842(18) 0.00617(11) 0.00323(11) 0.01300(13)
P(1) 0.0309(3) 0.0285(3) 0.0361(3) 0.0024(2) -0.0007(2) 0.0190(2)
P(2) 0.0319(3) 0.0480(4) 0.0431(4) 0.0168(3) 0.0050(2) 0.0224(3)
F(1) 0.0845(14) 0.0331(8) 0.0556(10) 0.0081(8) 0.0145(9) 0.0116(7)
F(2) 0.0926(15) 0.0823(13) 0.0483(10) -0.0178(11) -0.0103(9) 0.0479(9)
F(3) 0.0904(15) 0.0720(12) 0.0415(9) 0.0019(10) 0.0249(9) 0.0261(8)
F(4) 0.0605(12) 0.0294(9) 0.1195(15) 0.0075(8) 0.0262(11) 0.0187(9)
F(5) 0.0369(9) 0.0727(11) 0.0872(12) 0.0126(8) -0.0049(8) 0.0463(9)
F(6) 0.0323(9) 0.0705(12) 0.179(2) -0.0024(8) -0.0186(11) 0.0797(13)
F(7) 0.0859(17) 0.1142(18) 0.1250(18) 0.0219(14) 0.0571(14) 0.0767(15)
F(8) 0.1137(18) 0.0733(13) 0.0732(12) 0.0631(13) 0.0013(11) 0.0210(10)
F(9) 0.0493(12) 0.0884(14) 0.1111(15) 0.0098(10) 0.0347(11) 0.0450(12)
F(10) 0.0626(12) 0.0666(12) 0.0821(12) 0.0381(10) -0.0095(9) 0.0238(10)
F(11) 0.0700(13) 0.0776(13) 0.0589(11) 0.0124(10) -0.0127(9) 0.0281(9)
F(12) 0.1075(17) 0.0985(15) 0.0495(11) 0.0683(13) -0.0260(10) 0.0020(10)
O(1) 0.0472(11) 0.0557(11) 0.0267(9) 0.0296(9) -0.0113(7) 0.0036(8)
O(2) 0.0314(8) 0.0177(7) 0.0313(8) 0.0061(6) -0.0061(6) 0.0115(6)
O(3) 0.0366(9) 0.0263(8) 0.0673(12) 0.0122(7) 0.0121(8) 0.0285(8)
O(4) 0.0276(8) 0.0298(8) 0.0399(9) 0.0131(7) 0.0065(7) 0.0116(7)
O(5) 0.0383(9) 0.0230(8) 0.0398(9) 0.0089(7) 0.0050(7) 0.0137(7)
O(6) 0.47(2) 0.85(2) 0.396(13) 0.403(19) 0.140(13) 0.104(13)
N(1) 0.0182(8) 0.0169(8) 0.0203(9) 0.0046(6) -0.0010(6) 0.0078(7)
N(2) 0.0196(8) 0.0174(8) 0.0182(8) 0.0075(6) 0.0010(6) 0.0075(7)
N(3) 0.0219(9) 0.0231(9) 0.0312(10) 0.0097(7) 0.0062(7) 0.0143(8)
N(4) 0.0194(9) 0.0260(9) 0.0397(11) 0.0092(7) 0.0073(7) 0.0198(8)
N(5) 0.0209(8) 0.0262(9) 0.0287(10) 0.0127(7) 0.0069(7) 0.0168(8)
N(6) 0.0326(10) 0.0338(11) 0.0256(10) 0.0167(8) 0.0047(8) 0.0086(8)
C(1) 0.0254(10) 0.0180(10) 0.0219(10) 0.0080(8) -0.0012(8) 0.0086(8)
C(2) 0.0289(11) 0.0243(11) 0.0270(12) 0.0148(9) 0.0019(9) 0.0087(9)
C(3) 0.0222(10) 0.0255(11) 0.0285(12) 0.0110(8) 0.0043(8) 0.0091(9)
C(4) 0.0227(10) 0.0197(10) 0.0297(12) 0.0063(8) 0.0044(8) 0.0108(9)
C(5) 0.0215(10) 0.0145(9) 0.0181(10) 0.0062(7) -0.0008(7) 0.0061(8)
C(6) 0.0187(9) 0.0166(9) 0.0179(10) 0.0061(7) 0.0001(7) 0.0057(8)
C(7) 0.0223(10) 0.0177(10) 0.0208(10) 0.0068(8) 0.0030(8) 0.0084(8)
C(8) 0.0277(11) 0.0185(10) 0.0194(10) 0.0098(8) 0.0026(8) 0.0088(8)
C(9) 0.0259(11) 0.0245(11) 0.0312(12) 0.0139(9) 0.0065(9) 0.0162(9)
C(10) 0.0230(10) 0.0185(10) 0.0241(11) 0.0095(8) 0.0029(8) 0.0081(8)
C(11) 0.0239(11) 0.0255(11) 0.0271(11) 0.0104(9) 0.0048(8) 0.0136(9)
C(12) 0.0286(12) 0.0351(13) 0.0380(13) 0.0181(10) 0.0102(10) 0.0189(11)
C(13) 0.0247(11) 0.0420(14) 0.0409(14) 0.0181(10) 0.0107(10) 0.0186(11)
C(14) 0.0238(11) 0.0386(13) 0.0448(14) 0.0100(10) 0.0134(10) 0.0208(11)
C(15) 0.0224(11) 0.0271(12) 0.0395(13) 0.0089(9) 0.0064(9) 0.0181(10)
C(16) 0.0230(11) 0.0226(11) 0.0567(16) 0.0058(9) 0.0040(10) 0.0164(11)
C(17) 0.0284(13) 0.0248(13) 0.081(2) 0.0050(10) 0.0036(13) 0.0257(13)
C(18) 0.0294(13) 0.0345(14) 0.096(2) 0.0045(11) 0.0030(14) 0.0458(15)
C(19) 0.0300(13) 0.0511(16) 0.0725(19) 0.0171(12) 0.0137(12) 0.0486(14)
C(20) 0.0213(10) 0.0330(12) 0.0470(14) 0.0120(9) 0.0106(9) 0.0276(11)
C(21) 0.0243(11) 0.0359(12) 0.0331(13) 0.0159(9) 0.0094(9) 0.0234(10)
C(22) 0.0427(14) 0.0514(16) 0.0387(14) 0.0288(12) 0.0176(11) 0.0341(12)
C(23) 0.0437(14) 0.0508(16) 0.0244(12) 0.0300(12) 0.0091(10) 0.0185(11)
C(24) 0.0303(12) 0.0389(13) 0.0228(12) 0.0227(10) 0.0069(9) 0.0131(10)
C(25) 0.0269(11) 0.0310(12) 0.0257(12) 0.0161(9) 0.0071(9) 0.0161(9)
C(26) 0.0304(11) 0.0197(10) 0.0269(11) 0.0144(9) 0.0090(9) 0.0122(9)
C(27) 0.0258(11) 0.0330(12) 0.0449(14) 0.0137(10) 0.0068(10) 0.0231(11)
C(28) 0.0325(13) 0.0407(14) 0.0517(15) 0.0213(11) 0.0080(11) 0.0316(12)
C(29) 0.0364(13) 0.0278(12) 0.0395(13) 0.0183(10) 0.0119(10) 0.0228(10)
C(30) 0.0299(11) 0.0172(10) 0.0280(11) 0.0118(8) 0.0083(9) 0.0117(9)
C(31) 0.0310(11) 0.0173(10) 0.0207(11) 0.0129(8) 0.0058(8) 0.0074(8)
C(32) 0.0410(14) 0.0248(12) 0.0364(14) 0.0013(10) -0.0080(11) 0.0139(10)
C(33) 0.0342(13) 0.0316(13) 0.0323(13) 0.0065(10) -0.0041(10) 0.0125(10)
C(34) 0.0373(14) 0.0407(14) 0.0344(13) 0.0137(11) 0.0000(10) 0.0160(11)
C(35) 0.0352(13) 0.0374(14) 0.0300(13) 0.0130(11) -0.0037(10) 0.0082(11)
C(36) 0.0380(14) 0.0384(14) 0.0287(13) 0.0157(11) 0.0017(10) 0.0067(11)
C(37) 0.0347(13) 0.0422(14) 0.0195(11) 0.0238(11) 0.0092(9) 0.0091(10)
C(38) 0.0323(12) 0.0232(11) 0.0248(11) 0.0139(9) 0.0045(9) 0.0124(9)
C(39) 0.0306(13) 0.0496(16) 0.0552(17) 0.0159(12) 0.0119(12) 0.0159(13)

loop_
_atom_type_symbol
_atom_type_description
_atom_type_scat_dispersion_real
_atom_type_scat_dispersion_imag
_atom_type_scat_source
C C 0.003 0.002
;
International Tables for Crystallography
(1992, Vol. C, Tables 4.2.6.8 and 6.1.1.4)
;
H H 0.000 0.000
;
International Tables for Crystallography
(1992, Vol. C, Table 6.1.1.4)
;
N N 0.006 0.003
;
International Tables for Crystallography
(1992, Vol. C, Tables 4.2.6.8 and 6.1.1.4)
;
O O 0.011 0.006
;
International Tables for Crystallography
(1992, Vol. C, Tables 4.2.6.8 and 6.1.1.4)
;
Co Co 0.349 0.972
;
International Tables for Crystallography
(1992, Vol. C, Tables 4.2.6.8 and 6.1.1.4)
;
P P 0.102 0.094
;
International Tables for Crystallography
(1992, Vol. C, Tables 4.2.6.8 and 6.1.1.4)
;
F F 0.017 0.010
;
International Tables for Crystallography
(1992, Vol. C, Tables 4.2.6.8 and 6.1.1.4)
;

loop_
_geom_angle_atom_site_label_1
_geom_angle_atom_site_label_2
_geom_angle_atom_site_label_3
_geom_angle
_geom_angle_publ_flag
_geom_angle_site_symmetry_1
_geom_angle_site_symmetry_2
_geom_angle_site_symmetry_3
O(5) Co(1) N(1) 91.02(7) yes . . .
O(5) Co(1) N(2) 91.69(7) yes . . .
O(5) Co(1) N(3) 88.16(7) yes . . .
O(5) Co(1) N(4) 90.39(7) yes . . .
O(5) Co(1) N(5) 172.58(7) yes . . .
N(1) Co(1) N(2) 82.33(8) yes . . .
N(1) Co(1) N(3) 164.54(8) yes . . .
N(1) Co(1) N(4) 97.24(8) yes . . .
N(1) Co(1) N(5) 91.40(7) yes . . .
N(2) Co(1) N(3) 82.26(8) yes . . .
N(2) Co(1) N(4) 177.89(6) yes . . .
N(2) Co(1) N(5) 95.58(7) yes . . .
N(3) Co(1) N(4) 98.21(8) yes . . .
N(3) Co(1) N(5) 91.36(7) yes . . .
N(4) Co(1) N(5) 82.36(7) yes . . .
F(1) P(1) F(2) 90.52(9) yes . . .
F(1) P(1) F(3) 88.10(10) yes . . .
F(1) P(1) F(4) 179.41(11) yes . . .
F(1) P(1) F(5) 90.61(10) yes . . .
F(1) P(1) F(6) 88.52(10) yes . . .
F(2) P(1) F(3) 178.38(13) yes . . .
F(2) P(1) F(4) 89.37(11) yes . . .
F(2) P(1) F(5) 88.01(11) yes . . .
F(2) P(1) F(6) 89.77(13) yes . . .
F(3) P(1) F(4) 92.02(11) yes . . .
F(3) P(1) F(5) 91.15(11) yes . . .
F(3) P(1) F(6) 91.05(13) yes . . .
F(4) P(1) F(5) 89.97(10) yes . . .
F(4) P(1) F(6) 90.90(10) yes . . .
F(5) P(1) F(6) 177.61(12) yes . . .
F(7) P(2) F(8) 89.82(14) yes . . .
F(7) P(2) F(9) 176.74(13) yes . . .
F(7) P(2) F(10) 89.33(13) yes . . .
F(7) P(2) F(11) 89.22(11) yes . . .
F(7) P(2) F(12) 92.16(11) yes . . .
F(8) P(2) F(9) 90.96(12) yes . . .
F(8) P(2) F(10) 179.15(11) yes . . .
F(8) P(2) F(11) 90.62(11) yes . . .
F(8) P(2) F(12) 90.68(12) yes . . .
F(9) P(2) F(10) 89.88(12) yes . . .
F(9) P(2) F(11) 87.60(10) yes . . .
F(9) P(2) F(12) 91.00(11) yes . . .
F(10) P(2) F(11) 89.35(11) yes . . .
F(10) P(2) F(12) 89.37(12) yes . . .
F(11) P(2) F(12) 178.11(13) yes . . .
C(31) O(2) C(32) 120.73(18) yes . . .
C(38) O(4) C(39) 115.98(18) yes . . .
Co(1) N(1) C(1) 127.98(14) yes . . .
Co(1) N(1) C(5) 113.88(15) yes . . .
C(1) N(1) C(5) 118.13(18) yes . . .
Co(1) N(2) C(6) 118.89(16) yes . . .
Co(1) N(2) C(10) 119.00(14) yes . . .
C(6) N(2) C(10) 122.1(2) yes . . .
Co(1) N(3) C(11) 113.62(14) yes . . .
Co(1) N(3) C(15) 127.24(18) yes . . .
C(11) N(3) C(15) 118.9(2) yes . . .
Co(1) N(4) C(16) 125.31(19) yes . . .
Co(1) N(4) C(20) 115.36(13) yes . . .
C(16) N(4) C(20) 119.3(2) yes . . .
Co(1) N(5) C(21) 114.43(11) yes . . .
Co(1) N(5) C(25) 127.20(18) yes . . .
C(21) N(5) C(25) 118.36(18) yes . . .
C(36) N(6) C(37) 120.4(2) yes . . .
N(1) C(1) C(2) 122.2(2) yes . . .
C(1) C(2) C(3) 119.5(2) yes . . .
C(2) C(3) C(4) 118.9(2) yes . . .
C(3) C(4) C(5) 118.9(2) yes . . .
N(1) C(5) C(4) 122.4(2) yes . . .
N(1) C(5) C(6) 113.24(18) yes . . .
C(4) C(5) C(6) 124.3(2) yes . . .
N(2) C(6) C(5) 111.64(19) yes . . .
N(2) C(6) C(7) 120.8(2) yes . . .
C(5) C(6) C(7) 127.54(19) yes . . .
C(6) C(7) C(8) 118.75(19) yes . . .
C(7) C(8) C(9) 119.0(2) yes . . .
C(7) C(8) C(26) 120.73(19) yes . . .
C(9) C(8) C(26) 120.2(2) yes . . .
C(8) C(9) C(10) 119.6(2) yes . . .
N(2) C(10) C(9) 119.82(19) yes . . .
N(2) C(10) C(11) 111.9(2) yes . . .
C(9) C(10) C(11) 128.3(2) yes . . .
N(3) C(11) C(10) 113.2(2) yes . . .
N(3) C(11) C(12) 121.4(2) yes . . .
C(10) C(11) C(12) 125.4(2) yes . . .
C(11) C(12) C(13) 119.1(2) yes . . .
C(12) C(13) C(14) 119.5(2) yes . . .
C(13) C(14) C(15) 118.7(2) yes . . .
N(3) C(15) C(14) 122.3(2) yes . . .
N(4) C(16) C(17) 121.7(2) yes . . .
C(16) C(17) C(18) 119.9(2) yes . . .
C(17) C(18) C(19) 119.2(3) yes . . .
C(18) C(19) C(20) 119.0(2) yes . . .
N(4) C(20) C(19) 120.95(19) yes . . .
N(4) C(20) C(21) 113.8(2) yes . . .
C(19) C(20) C(21) 125.1(2) yes . . .
N(5) C(21) C(20) 113.8(2) yes . . .
N(5) C(21) C(22) 121.56(19) yes . . .
C(20) C(21) C(22) 124.6(2) yes . . .
C(21) C(22) C(23) 119.2(2) yes . . .
C(22) C(23) C(24) 119.4(2) yes . . .
C(23) C(24) C(25) 118.29(19) yes . . .
C(23) C(24) C(37) 119.7(2) yes . . .
C(25) C(24) C(37) 121.9(2) yes . . .
N(5) C(25) C(24) 122.9(2) yes . . .
C(8) C(26) C(27) 118.98(18) yes . . .
C(8) C(26) C(31) 121.3(2) yes . . .
C(27) C(26) C(31) 119.6(2) yes . . .
C(26) C(27) C(28) 120.81(19) yes . . .
C(27) C(28) C(29) 119.8(2) yes . . .
C(28) C(29) C(30) 120.9(2) yes . . .
C(29) C(30) C(31) 119.28(19) yes . . .
C(29) C(30) C(38) 116.1(2) yes . . .
C(31) C(30) C(38) 124.3(2) yes . . .
O(2) C(31) C(26) 116.3(2) yes . . .
O(2) C(31) C(30) 124.29(17) yes . . .
C(26) C(31) C(30) 119.4(2) yes . . .
O(2) C(32) C(33) 108.36(19) yes . . .
C(32) C(33) C(34) 113.8(2) yes . . .
C(33) C(34) C(35) 111.4(2) yes . . .
C(34) C(35) C(36) 114.0(2) yes . . .
N(6) C(36) C(35) 112.34(18) yes . . .
O(1) C(37) N(6) 124.5(2) yes . . .
O(1) C(37) C(24) 119.7(2) yes . . .
N(6) C(37) C(24) 115.8(2) yes . . .
O(3) C(38) O(4) 123.4(2) yes . . .
O(3) C(38) C(30) 124.9(2) yes . . .
O(4) C(38) C(30) 111.52(18) yes . . .
N(1) C(1) H(22) 118.9 no . . .
C(2) C(1) H(22) 119.0 no . . .
C(1) C(2) H(23) 120.3 no . . .
C(3) C(2) H(23) 120.2 no . . .
C(2) C(3) H(28) 120.6 no . . .
C(4) C(3) H(28) 120.5 no . . .
C(3) C(4) H(24) 120.5 no . . .
C(5) C(4) H(24) 120.6 no . . .
C(6) C(7) H(21) 120.7 no . . .
C(8) C(7) H(21) 120.6 no . . .
C(8) C(9) H(26) 120.3 no . . .
C(10) C(9) H(26) 120.2 no . . .
C(11) C(12) H(18) 120.4(2) no . . .
C(13) C(12) H(18) 120.5(3) no . . .
C(12) C(13) H(20) 120.3(3) no . . .
C(14) C(13) H(20) 120.2(2) no . . .
C(13) C(14) H(19) 120.6(3) no . . .
C(15) C(14) H(19) 120.6(3) no . . .
N(3) C(15) H(17) 118.9(2) no . . .
C(14) C(15) H(17) 118.8(2) no . . .
N(4) C(16) H(29) 119.0 no . . .
C(17) C(16) H(29) 119.4 no . . .
C(16) C(17) H(32) 120.2 no . . .
C(18) C(17) H(32) 119.9 no . . .
C(17) C(18) H(33) 120.6 no . . .
C(19) C(18) H(33) 120.2 no . . .
C(18) C(19) H(31) 120.5 no . . .
C(20) C(19) H(31) 120.5 no . . .
C(21) C(22) H(30) 120.6 no . . .
C(23) C(22) H(30) 120.2 no . . .
C(22) C(23) H(27) 120.2 no . . .
C(24) C(23) H(27) 120.3 no . . .
N(5) C(25) H(25) 118.4 no . . .
C(24) C(25) H(25) 118.6 no . . .
C(26) C(27) H(14) 119.5(3) no . . .
C(28) C(27) H(14) 119.7(3) no . . .
C(27) C(28) H(16) 120.1(2) no . . .
C(29) C(28) H(16) 120.1(3) no . . .
C(28) C(29) H(15) 119.6(3) no . . .
C(30) C(29) H(15) 119.4(2) no . . .
O(2) C(32) H(6) 109.6(2) no . . .
O(2) C(32) H(7) 110.0(2) no . . .
C(33) C(32) H(6) 109.8(3) no . . .
C(33) C(32) H(7) 109.6(2) no . . .
H(6) C(32) H(7) 109.5(3) no . . .
C(32) C(33) H(8) 108.3(2) no . . .
C(32) C(33) H(9) 108.2(2) no . . .
C(34) C(33) H(8) 108.8(2) no . . .
C(34) C(33) H(9) 108.3(2) no . . .
H(8) C(33) H(9) 109.5(3) no . . .
C(33) C(34) H(4) 109.0(3) no . . .
C(33) C(34) H(5) 109.3(2) no . . .
C(35) C(34) H(4) 108.8(2) no . . .
C(35) C(34) H(5) 108.9(3) no . . .
H(4) C(34) H(5) 109.4(3) no . . .
C(34) C(35) H(10) 108.3(2) no . . .
C(34) C(35) H(11) 108.4(3) no . . .
C(36) C(35) H(10) 108.2(3) no . . .
C(36) C(35) H(11) 108.3(2) no . . .
H(10) C(35) H(11) 109.5(3) no . . .
N(6) C(36) H(12) 108.4(2) no . . .
N(6) C(36) H(13) 109.0(3) no . . .
C(35) C(36) H(12) 108.6(3) no . . .
C(35) C(36) H(13) 109.0(2) no . . .
H(12) C(36) H(13) 109.5(3) no . . .
O(4) C(39) H(1) 109.5(2) no . . .
O(4) C(39) H(2) 109.0(3) no . . .
O(4) C(39) H(3) 109.9(2) no . . .
H(1) C(39) H(2) 109.5(3) no . . .
H(1) C(39) H(3) 109.5(4) no . . .
H(2) C(39) H(3) 109.5(3) no . . .

loop_
_geom_bond_atom_site_label_1
_geom_bond_atom_site_label_2
_geom_bond_distance
_geom_bond_publ_flag
_geom_bond_site_symmetry_1
_geom_bond_site_symmetry_2
Co(1) O(5) 1.9023(14) yes . .
Co(1) N(1) 1.9491(17) yes . .
Co(1) N(2) 1.8563(19) yes . .
Co(1) N(3) 1.9502(19) yes . .
Co(1) N(4) 1.938(2) yes . .
Co(1) N(5) 1.9626(17) yes . .
P(1) F(1) 1.5765(15) yes . .
P(1) F(2) 1.595(2) yes . .
P(1) F(3) 1.581(2) yes . .
P(1) F(4) 1.5700(17) yes . .
P(1) F(5) 1.586(2) yes . .
P(1) F(6) 1.586(2) yes . .
P(2) F(7) 1.572(2) yes . .
P(2) F(8) 1.577(2) yes . .
P(2) F(9) 1.582(2) yes . .
P(2) F(10) 1.607(2) yes . .
P(2) F(11) 1.6031(18) yes . .
P(2) F(12) 1.5632(17) yes . .
O(1) C(37) 1.229(3) yes . .
O(2) C(31) 1.356(3) yes . .
O(2) C(32) 1.456(2) yes . .
O(3) C(38) 1.205(2) yes . .
O(4) C(38) 1.333(3) yes . .
O(4) C(39) 1.455(2) yes . .
O(6) O(6) 1.60(2) yes . 2_766
N(1) C(1) 1.343(3) yes . .
N(1) C(5) 1.362(2) yes . .
N(2) C(6) 1.342(2) yes . .
N(2) C(10) 1.346(3) yes . .
N(3) C(11) 1.378(3) yes . .
N(3) C(15) 1.334(2) yes . .
N(4) C(16) 1.341(2) yes . .
N(4) C(20) 1.355(3) yes . .
N(5) C(21) 1.358(3) yes . .
N(5) C(25) 1.344(2) yes . .
N(6) C(36) 1.477(2) yes . .
N(6) C(37) 1.345(4) yes . .
C(1) C(2) 1.387(3) yes . .
C(2) C(3) 1.379(3) yes . .
C(3) C(4) 1.391(3) yes . .
C(4) C(5) 1.379(3) yes . .
C(5) C(6) 1.473(3) yes . .
C(6) C(7) 1.380(3) yes . .
C(7) C(8) 1.405(3) yes . .
C(8) C(9) 1.401(3) yes . .
C(8) C(26) 1.485(3) yes . .
C(9) C(10) 1.383(3) yes . .
C(10) C(11) 1.460(3) yes . .
C(11) C(12) 1.377(3) yes . .
C(12) C(13) 1.394(3) yes . .
C(13) C(14) 1.385(4) yes . .
C(14) C(15) 1.393(3) yes . .
C(16) C(17) 1.376(4) yes . .
C(17) C(18) 1.363(4) yes . .
C(18) C(19) 1.389(3) yes . .
C(19) C(20) 1.390(4) yes . .
C(20) C(21) 1.473(2) yes . .
C(21) C(22) 1.380(3) yes . .
C(22) C(23) 1.377(3) yes . .
C(23) C(24) 1.391(4) yes . .
C(24) C(25) 1.373(3) yes . .
C(24) C(37) 1.503(2) yes . .
C(26) C(27) 1.396(3) yes . .
C(26) C(31) 1.410(2) yes . .
C(27) C(28) 1.388(4) yes . .
C(28) C(29) 1.377(3) yes . .
C(29) C(30) 1.407(3) yes . .
C(30) C(31) 1.404(3) yes . .
C(30) C(38) 1.487(2) yes . .
C(32) C(33) 1.519(4) yes . .
C(33) C(34) 1.505(3) yes . .
C(34) C(35) 1.542(3) yes . .
C(35) C(36) 1.520(3) yes . .
C(1) H(22) 0.950 no . .
C(2) H(23) 0.950 no . .
C(3) H(28) 0.950 no . .
C(4) H(24) 0.950 no . .
C(7) H(21) 0.950 no . .
C(9) H(26) 0.950 no . .
C(12) H(18) 0.950(4) no . .
C(13) H(20) 0.950(3) no . .
C(14) H(19) 0.950(3) no . .
C(15) H(17) 0.950(3) no . .
C(16) H(29) 0.950 no . .
C(17) H(32) 0.950 no . .
C(18) H(33) 0.950 no . .
C(19) H(31) 0.950 no . .
C(22) H(30) 0.950 no . .
C(23) H(27) 0.950 no . .
C(25) H(25) 0.950 no . .
C(27) H(14) 0.950(2) no . .
C(28) H(16) 0.950(4) no . .
C(29) H(15) 0.950(3) no . .
C(32) H(6) 0.950(3) no . .
C(32) H(7) 0.950(4) no . .
C(33) H(8) 0.950(2) no . .
C(33) H(9) 0.950(4) no . .
C(34) H(4) 0.950(4) no . .
C(34) H(5) 0.950(3) no . .
C(35) H(10) 0.950(4) no . .
C(35) H(11) 0.950(2) no . .
C(36) H(12) 0.950(4) no . .
C(36) H(13) 0.950(3) no . .
C(39) H(1) 0.950(4) no . .
C(39) H(2) 0.950(4) no . .
C(39) H(3) 0.950(3) no . .

loop_
_geom_contact_atom_site_label_1
_geom_contact_atom_site_label_2
_geom_contact_distance
_geom_contact_publ_flag
_geom_contact_site_symmetry_1
_geom_contact_site_symmetry_2
F(1) C(3) 3.362(2) ? . 2_667
F(1) C(4) 3.392(2) ? . 2_667
F(1) C(7) 3.254(2) ? . .
F(1) C(8) 3.201(2) ? . .
F(1) C(12) 3.559(3) ? . 2_767
F(1) C(26) 3.314(2) ? . .
F(1) C(27) 3.316(2) ? . .
F(2) O(5) 2.956(2) ? . .
F(2) N(2) 3.169(2) ? . .
F(2) C(5) 3.536(3) ? . .
F(2) C(6) 3.031(2) ? . .
F(2) C(7) 3.286(2) ? . .
F(2) C(10) 3.508(2) ? . .
F(3) C(4) 3.446(2) ? . 2_667
F(3) C(12) 3.569(3) ? . 2_767
F(3) C(22) 3.483(3) ? . 1_556
F(3) C(23) 3.288(3) ? . 1_556
F(4) C(17) 3.120(3) ? . 2_777
F(4) C(18) 3.233(2) ? . 2_777
F(4) C(32) 3.357(3) ? . 2_667
F(4) C(33) 3.557(3) ? . 2_667
F(4) C(39) 3.579(4) ? . 2_667
F(5) F(12) 2.834(2) ? . 2_767
F(5) C(9) 3.516(3) ? . 2_767
F(5) C(12) 3.386(3) ? . 2_767
F(6) O(2) 3.331(2) ? . 2_667
F(6) C(4) 3.588(3) ? . .
F(6) C(4) 3.260(3) ? . 2_667
F(6) C(7) 3.475(2) ? . .
F(7) C(34) 3.482(4) ? . .
F(8) C(18) 3.410(4) ? . 1_545
F(8) C(19) 3.481(4) ? . 1_545
F(8) C(19) 3.244(3) ? . 2_766
F(9) O(6) 3.42(2) ? . .
F(9) O(6) 2.95(2) ? . 2_766
F(9) C(15) 3.189(3) ? . 2_766
F(9) C(19) 3.475(3) ? . 2_766
F(9) C(20) 3.189(3) ? . 2_766
F(9) C(21) 3.004(3) ? . 2_766
F(9) C(22) 3.082(3) ? . 2_766
F(10) O(6) 2.97(2) ? . .
F(10) O(6) 3.593(16) ? . 2_766
F(10) N(6) 2.890(3) ? . .
F(10) C(9) 3.420(2) ? . .
F(10) C(10) 3.530(2) ? . .
F(11) N(6) 3.429(3) ? . .
F(11) C(14) 3.234(3) ? . 2_766
F(11) C(15) 3.235(3) ? . 2_766
F(11) C(32) 3.474(2) ? . 2_656
F(11) C(36) 3.335(3) ? . .
F(12) F(5) 2.834(2) ? . 2_767
F(12) C(9) 3.245(3) ? . .
F(12) C(12) 3.455(2) ? . .
O(1) N(1) 3.160(2) ? . 2_666
O(1) N(5) 3.189(2) ? . 2_666
O(1) C(1) 2.902(2) ? . 2_666
O(1) C(2) 3.166(2) ? . 2_666
O(1) C(5) 3.600(3) ? . 2_666
O(1) C(21) 3.330(2) ? . 2_666
O(1) C(22) 3.555(3) ? . 2_666
O(1) C(23) 3.534(3) ? . 2_666
O(1) C(24) 3.370(3) ? . 2_666
O(1) C(25) 3.207(3) ? . 2_666
O(2) F(6) 3.331(2) ? . 2_667
O(3) C(2) 3.232(3) ? . 1_545
O(3) C(14) 3.300(2) ? . 1_445
O(3) C(29) 3.541(3) ? . 2_657
O(4) C(1) 3.464(2) ? . 2_667
O(4) C(2) 3.176(2) ? . 2_667
O(4) C(3) 3.325(2) ? . 2_667
O(5) F(2) 2.956(2) ? . .
O(5) C(39) 3.487(3) ? . 2_667
O(6) F(9) 3.42(2) ? . .
O(6) F(9) 2.95(2) ? . 2_766
O(6) F(10) 2.97(2) ? . .
O(6) F(10) 3.593(16) ? . 2_766
O(6) N(3) 3.291(12) ? . .
O(6) N(5) 3.289(17) ? . .
O(6) C(11) 3.355(13) ? . .
O(6) C(12) 3.578(15) ? . .
O(6) C(13) 3.378(12) ? . 2_766
O(6) C(14) 3.504(12) ? . 2_766
O(6) C(15) 3.429(12) ? . .
O(6) C(24) 3.316(16) ? . .
O(6) C(25) 3.080(16) ? . .
N(1) O(1) 3.160(2) ? . 2_666
N(2) F(2) 3.169(2) ? . .
N(3) O(6) 3.291(12) ? . .
N(5) O(1) 3.189(2) ? . 2_666
N(5) O(6) 3.289(17) ? . .
N(6) F(10) 2.890(3) ? . .
N(6) F(11) 3.429(3) ? . .
N(6) C(14) 3.536(3) ? . 2_766
C(1) O(1) 2.902(2) ? . 2_666
C(1) O(4) 3.464(2) ? . 2_667
C(2) O(1) 3.166(2) ? . 2_666
C(2) O(3) 3.232(3) ? . 1_565
C(2) O(4) 3.176(2) ? . 2_667
C(2) C(38) 3.548(2) ? . 2_667
C(3) F(1) 3.362(2) ? . 2_667
C(3) O(4) 3.325(2) ? . 2_667
C(3) C(30) 3.484(2) ? . 2_667
C(4) F(1) 3.392(2) ? . 2_667
C(4) F(3) 3.446(2) ? . 2_667
C(4) F(6) 3.588(3) ? . .
C(4) F(6) 3.260(3) ? . 2_667
C(5) F(2) 3.536(3) ? . .
C(5) O(1) 3.600(3) ? . 2_666
C(6) F(2) 3.031(2) ? . .
C(7) F(1) 3.254(2) ? . .
C(7) F(2) 3.286(2) ? . .
C(7) F(6) 3.475(2) ? . .
C(8) F(1) 3.201(2) ? . .
C(9) F(5) 3.516(3) ? . 2_767
C(9) F(10) 3.420(2) ? . .
C(9) F(12) 3.245(3) ? . .
C(10) F(2) 3.508(2) ? . .
C(10) F(10) 3.530(2) ? . .
C(11) O(6) 3.355(13) ? . .
C(12) F(1) 3.559(3) ? . 2_767
C(12) F(3) 3.569(3) ? . 2_767
C(12) F(5) 3.386(3) ? . 2_767
C(12) F(12) 3.455(2) ? . .
C(12) O(6) 3.578(15) ? . .
C(13) O(6) 3.378(12) ? . 2_766
C(14) F(11) 3.234(3) ? . 2_766
C(14) O(3) 3.300(2) ? . 1_665
C(14) O(6) 3.504(12) ? . 2_766
C(14) N(6) 3.536(3) ? . 2_766
C(15) F(9) 3.189(3) ? . 2_766
C(15) F(11) 3.235(3) ? . 2_766
C(15) O(6) 3.429(12) ? . .
C(16) C(39) 3.514(3) ? . 1_665
C(17) F(4) 3.120(3) ? . 2_777
C(18) F(4) 3.233(2) ? . 2_777
C(18) F(8) 3.410(4) ? . 1_565
C(19) F(8) 3.481(4) ? . 1_565
C(19) F(8) 3.244(3) ? . 2_766
C(19) F(9) 3.475(3) ? . 2_766
C(20) F(9) 3.189(3) ? . 2_766
C(21) F(9) 3.004(3) ? . 2_766
C(21) O(1) 3.330(2) ? . 2_666
C(22) F(3) 3.483(3) ? . 1_554
C(22) F(9) 3.082(3) ? . 2_766
C(22) O(1) 3.555(3) ? . 2_666
C(23) F(3) 3.288(3) ? . 1_554
C(23) O(1) 3.534(3) ? . 2_666
C(24) O(1) 3.370(3) ? . 2_666
C(24) O(6) 3.316(16) ? . .
C(25) O(1) 3.207(3) ? . 2_666
C(25) O(6) 3.080(16) ? . .
C(26) F(1) 3.314(2) ? . .
C(27) F(1) 3.316(2) ? . .
C(29) O(3) 3.541(3) ? . 2_657
C(30) C(3) 3.484(2) ? . 2_667
C(32) F(4) 3.357(3) ? . 2_667
C(32) F(11) 3.474(2) ? . 2_656
C(33) F(4) 3.557(3) ? . 2_667
C(34) F(7) 3.482(4) ? . .
C(36) F(11) 3.335(3) ? . .
C(38) C(2) 3.548(2) ? . 2_667
C(39) F(4) 3.579(4) ? . 2_667
C(39) O(5) 3.487(3) ? . 2_667
C(39) C(16) 3.514(3) ? . 1_445
P(1) H(18) 3.351(3) ? . 2_767
P(1) H(24) 3.252 ? . 2_667
P(1) H(32) 3.484 ? . 2_777
P(2) H(8) 3.553(2) ? . 2_656
P(2) H(12) 3.578(2) ? . .
P(2) H(33) 3.484 ? . 1_545
F(1) H(14) 3.232(3) ? . .
F(1) H(18) 2.996(3) ? . 2_767
F(1) H(20) 3.583(3) ? . 2_767
F(1) H(21) 3.346 ? . .
F(1) H(24) 2.791 ? . 2_667
F(1) H(28) 2.731 ? . 2_667
F(2) H(2) 3.276(3) ? . 2_667
F(2) H(32) 2.869 ? . 2_777
F(3) H(9) 3.033(3) ? . 2_667
F(3) H(18) 2.864(3) ? . 2_767
F(3) H(20) 3.120(3) ? . 2_767
F(3) H(24) 2.903 ? . 2_667
F(3) H(27) 2.618 ? . 1_556
F(3) H(28) 3.538 ? . 2_667
F(3) H(30) 2.998 ? . 1_556
F(4) H(2) 2.805(4) ? . 2_667
F(4) H(6) 2.621(3) ? . 2_667
F(4) H(9) 3.093(3) ? . 2_667
F(4) H(32) 2.666 ? . 2_777
F(4) H(33) 2.883 ? . 2_777
F(5) H(14) 3.012(3) ? . 2_767
F(5) H(18) 2.466(3) ? . 2_767
F(5) H(26) 2.611 ? . 2_767
F(5) H(32) 3.076 ? . 2_777
F(5) H(33) 3.047 ? . 2_777
F(6) H(6) 3.370(3) ? . 2_667
F(6) H(9) 3.561(3) ? . 2_667
F(6) H(21) 3.294 ? . .
F(6) H(21) 2.747 ? . 2_667
F(6) H(24) 3.342 ? . .
F(6) H(24) 2.327 ? . 2_667
F(7) H(4) 2.889(3) ? . .
F(7) H(4) 3.550(2) ? . 2_656
F(7) H(5) 3.246(4) ? . .
F(7) H(8) 2.879(3) ? . 2_656
F(7) H(11) 2.889(3) ? . 2_656
F(7) H(12) 3.135(4) ? . .
F(7) H(33) 3.328 ? . 1_545
F(8) H(8) 2.886(2) ? . 2_656
F(8) H(31) 2.890 ? . 1_545
F(8) H(31) 2.942 ? . 2_766
F(8) H(33) 2.737 ? . 1_545
F(9) H(17) 2.808(3) ? . 2_766
F(9) H(30) 3.066 ? . 2_766
F(9) H(31) 3.425 ? . 2_766
F(10) H(5) 3.409(3) ? . .
F(10) H(12) 3.240(2) ? . .
F(10) H(19) 3.551(3) ? . 2_766
F(10) H(25) 3.152 ? . .
F(10) H(26) 3.321 ? . .
F(11) H(6) 3.339(2) ? . 2_656
F(11) H(7) 3.006(2) ? . 2_656
F(11) H(8) 3.053(3) ? . 2_656
F(11) H(12) 2.537(3) ? . .
F(11) H(17) 2.698(3) ? . 2_766
F(11) H(19) 2.730(4) ? . 2_766
F(12) H(18) 2.769(2) ? . .
F(12) H(26) 2.552 ? . .
F(12) H(33) 2.700 ? . 1_545
O(1) H(20) 3.490(3) ? . 2_766
O(1) H(22) 3.121 ? . 2_666
O(1) H(23) 3.525 ? . 2_666
O(3) H(12) 3.400(3) ? . 2_656
O(3) H(13) 3.038(3) ? . 2_656
O(3) H(15) 2.852(3) ? . 2_657
O(3) H(19) 2.696(2) ? . 1_445
O(3) H(23) 2.289 ? . 1_545
O(4) H(15) 3.577(3) ? . 2_657
O(4) H(23) 3.416 ? . 2_667
O(5) H(1) 3.127(3) ? . 2_667
O(5) H(2) 2.974(3) ? . 2_667
O(5) H(16) 3.445(3) ? . 2_767
O(5) H(29) 3.226 ? . 2_777
O(5) H(32) 3.059 ? . 2_777
O(6) H(25) 3.316 ? . .
N(1) H(1) 3.391(2) ? . 2_667
N(6) H(19) 2.848(3) ? . 2_766
N(6) H(20) 3.564(3) ? . 2_766
C(1) H(1) 2.985(2) ? . 2_667
C(1) H(13) 3.266(4) ? . 2_666
C(1) H(15) 3.369(3) ? . 1_565
C(2) H(1) 3.431(2) ? . 2_667
C(2) H(13) 3.251(3) ? . 2_666
C(2) H(15) 3.213(3) ? . 1_565
C(2) H(20) 3.476(2) ? . 1_455
C(3) H(20) 3.036(3) ? . 1_455
C(4) H(27) 3.547 ? . 2_666
C(13) H(27) 3.400 ? . 2_766
C(13) H(28) 3.194 ? . 1_655
C(14) H(3) 3.281(3) ? . 1_665
C(15) H(3) 2.919(2) ? . 1_665
C(16) H(1) 3.457(4) ? . 2_667
C(16) H(2) 2.997(3) ? . 1_665
C(16) H(3) 3.325(3) ? . 1_665
C(17) H(2) 2.859(3) ? . 1_665
C(17) H(16) 3.314(3) ? . 1_565
C(19) H(10) 3.185(3) ? . 2_666
C(19) H(11) 3.348(4) ? . 2_666
C(20) H(10) 3.296(3) ? . 2_666
C(21) H(10) 3.113(4) ? . 2_666
C(22) H(9) 3.349(4) ? . 2_666
C(22) H(10) 2.791(4) ? . 2_666
C(23) H(10) 3.487(4) ? . 2_666
C(23) H(20) 2.933(3) ? . 2_766
C(24) H(20) 3.212(3) ? . 2_766
C(26) H(28) 3.388 ? . 2_667
C(27) H(28) 3.303 ? . 2_667
C(28) H(28) 3.191 ? . 2_667
C(28) H(32) 3.393 ? . 1_545
C(29) H(22) 3.446 ? . 1_545
C(29) H(23) 3.375 ? . 1_545
C(29) H(23) 3.323 ? . 2_667
C(29) H(28) 3.106 ? . 2_667
C(30) H(23) 3.578 ? . 2_667
C(30) H(28) 3.154 ? . 2_667
C(31) H(28) 3.346 ? . 2_667
C(32) H(12) 3.388(3) ? . 2_656
C(33) H(30) 3.303 ? . 2_666
C(34) H(4) 3.401(4) ? . 2_656
C(35) H(4) 3.590(4) ? . 2_656
C(35) H(30) 3.494 ? . 2_666
C(35) H(31) 3.421 ? . 2_666
C(36) H(7) 3.255(3) ? . 2_656
C(36) H(19) 3.116(3) ? . 2_766
C(37) H(19) 3.386(3) ? . 2_766
C(37) H(20) 3.160(3) ? . 2_766
C(38) H(15) 3.274(3) ? . 2_657
C(38) H(23) 3.240 ? . 1_545
C(38) H(23) 3.441 ? . 2_667
C(39) H(15) 3.538(4) ? . 2_657
C(39) H(17) 3.317(2) ? . 1_445
C(39) H(29) 3.284 ? . 1_445
C(39) H(32) 3.522 ? . 1_445
H(1) O(5) 3.127(3) ? . 2_667
H(1) N(1) 3.391(2) ? . 2_667
H(1) C(1) 2.985(2) ? . 2_667
H(1) C(2) 3.431(2) ? . 2_667
H(1) C(16) 3.457(4) ? . 2_667
H(1) H(15) 2.958(4) ? . 2_657
H(1) H(16) 3.155(4) ? . 2_657
H(1) H(22) 2.924 ? . 2_667
H(1) H(29) 3.229 ? . 1_445
H(1) H(29) 2.848 ? . 2_667
H(2) F(2) 3.276(3) ? . 2_667
H(2) F(4) 2.805(4) ? . 2_667
H(2) O(5) 2.974(3) ? . 2_667
H(2) C(16) 2.997(3) ? . 1_445
H(2) C(17) 2.859(3) ? . 1_445
H(2) H(17) 3.525(3) ? . 1_445
H(2) H(29) 2.859 ? . 1_445
H(2) H(29) 3.578 ? . 2_667
H(2) H(32) 2.627 ? . 1_445
H(3) C(14) 3.281(3) ? . 1_445
H(3) C(15) 2.919(2) ? . 1_445
H(3) C(16) 3.325(3) ? . 1_445
H(3) H(17) 2.423(2) ? . 1_445
H(3) H(19) 3.104(3) ? . 1_445
H(3) H(29) 3.230 ? . 1_445
H(4) F(7) 2.889(3) ? . .
H(4) F(7) 3.550(2) ? . 2_656
H(4) C(34) 3.401(4) ? . 2_656
H(4) C(35) 3.590(4) ? . 2_656
H(4) H(4) 2.589(3) ? . 2_656
H(4) H(11) 3.122(4) ? . 2_656
H(4) H(12) 3.312(4) ? . 2_656
H(5) F(7) 3.246(4) ? . .
H(5) F(10) 3.409(3) ? . .
H(6) F(4) 2.621(3) ? . 2_667
H(6) F(6) 3.370(3) ? . 2_667
H(6) F(11) 3.339(2) ? . 2_656
H(7) F(11) 3.006(2) ? . 2_656
H(7) C(36) 3.255(3) ? . 2_656
H(7) H(11) 3.515(4) ? . 2_656
H(7) H(12) 2.468(3) ? . 2_656
H(7) H(13) 3.332(4) ? . 2_656
H(8) P(2) 3.553(2) ? . 2_656
H(8) F(7) 2.879(3) ? . 2_656
H(8) F(8) 2.886(2) ? . 2_656
H(8) F(11) 3.053(3) ? . 2_656
H(8) H(30) 3.190 ? . 2_666
H(8) H(31) 2.939 ? . 2_666
H(9) F(3) 3.033(3) ? . 2_667
H(9) F(4) 3.093(3) ? . 2_667
H(9) F(6) 3.561(3) ? . 2_667
H(9) C(22) 3.349(4) ? . 2_666
H(9) H(27) 3.433 ? . 2_666
H(9) H(30) 2.654 ? . 2_666
H(9) H(31) 3.537 ? . 2_666
H(10) C(19) 3.185(3) ? . 2_666
H(10) C(20) 3.296(3) ? . 2_666
H(10) C(21) 3.113(4) ? . 2_666
H(10) C(22) 2.791(4) ? . 2_666
H(10) C(23) 3.487(4) ? . 2_666
H(10) H(30) 2.639 ? . 2_666
H(10) H(31) 2.894 ? . 2_666
H(11) F(7) 2.889(3) ? . 2_656
H(11) C(19) 3.348(4) ? . 2_666
H(11) H(4) 3.122(4) ? . 2_656
H(11) H(7) 3.515(4) ? . 2_656
H(11) H(31) 3.109 ? . 2_666
H(12) P(2) 3.578(2) ? . .
H(12) F(7) 3.135(4) ? . .
H(12) F(10) 3.240(2) ? . .
H(12) F(11) 2.537(3) ? . .
H(12) O(3) 3.400(3) ? . 2_656
H(12) C(32) 3.388(3) ? . 2_656
H(12) H(4) 3.312(4) ? . 2_656
H(12) H(7) 2.468(3) ? . 2_656
H(12) H(19) 2.924(3) ? . 2_766
H(13) O(3) 3.038(3) ? . 2_656
H(13) C(1) 3.266(4) ? . 2_666
H(13) C(2) 3.251(3) ? . 2_666
H(13) H(7) 3.332(4) ? . 2_656
H(13) H(19) 3.008(3) ? . 2_766
H(13) H(22) 2.926 ? . 2_666
H(13) H(23) 2.905 ? . 2_666
H(14) F(1) 3.232(3) ? . .
H(14) F(5) 3.012(3) ? . 2_767
H(14) H(32) 3.484 ? . 1_545
H(15) O(3) 2.852(3) ? . 2_657
H(15) O(4) 3.577(3) ? . 2_657
H(15) C(1) 3.369(3) ? . 1_545
H(15) C(2) 3.213(3) ? . 1_545
H(15) C(38) 3.274(3) ? . 2_657
H(15) C(39) 3.538(4) ? . 2_657
H(15) H(1) 2.958(4) ? . 2_657
H(15) H(15) 3.430(3) ? . 2_657
H(15) H(22) 2.931 ? . 1_545
H(15) H(23) 2.640 ? . 1_545
H(15) H(23) 3.121 ? . 2_667
H(15) H(28) 3.551 ? . 2_667
H(16) O(5) 3.445(3) ? . 2_767
H(16) C(17) 3.314(3) ? . 1_545
H(16) H(1) 3.155(4) ? . 2_657
H(16) H(29) 3.530 ? . 1_545
H(16) H(32) 2.892 ? . 1_545
H(17) F(9) 2.808(3) ? . 2_766
H(17) F(11) 2.698(3) ? . 2_766
H(17) C(39) 3.317(2) ? . 1_665
H(17) H(2) 3.525(3) ? . 1_665
H(17) H(3) 2.423(2) ? . 1_665
H(18) P(1) 3.351(3) ? . 2_767
H(18) F(1) 2.996(3) ? . 2_767
H(18) F(3) 2.864(3) ? . 2_767
H(18) F(5) 2.466(3) ? . 2_767
H(18) F(12) 2.769(2) ? . .
H(19) F(10) 3.551(3) ? . 2_766
H(19) F(11) 2.730(4) ? . 2_766
H(19) O(3) 2.696(2) ? . 1_665
H(19) N(6) 2.848(3) ? . 2_766
H(19) C(36) 3.116(3) ? . 2_766
H(19) C(37) 3.386(3) ? . 2_766
H(19) H(3) 3.104(3) ? . 1_665
H(19) H(12) 2.924(3) ? . 2_766
H(19) H(13) 3.008(3) ? . 2_766
H(19) H(23) 3.297 ? . 1_655
H(20) F(1) 3.583(3) ? . 2_767
H(20) F(3) 3.120(3) ? . 2_767
H(20) O(1) 3.490(3) ? . 2_766
H(20) N(6) 3.564(3) ? . 2_766
H(20) C(2) 3.476(2) ? . 1_655
H(20) C(3) 3.036(3) ? . 1_655
H(20) C(23) 2.933(3) ? . 2_766
H(20) C(24) 3.212(3) ? . 2_766
H(20) C(37) 3.160(3) ? . 2_766
H(20) H(23) 3.485 ? . 1_655
H(20) H(27) 2.548 ? . 2_766
H(20) H(28) 2.714 ? . 1_655
H(21) F(1) 3.346 ? . .
H(21) F(6) 3.294 ? . .
H(21) F(6) 2.747 ? . 2_667
H(21) H(24) 3.384 ? . 2_667
H(22) O(1) 3.121 ? . 2_666
H(22) C(29) 3.446 ? . 1_565
H(22) H(1) 2.924 ? . 2_667
H(22) H(13) 2.926 ? . 2_666
H(22) H(15) 2.931 ? . 1_565
H(23) O(1) 3.525 ? . 2_666
H(23) O(3) 2.289 ? . 1_565
H(23) O(4) 3.416 ? . 2_667
H(23) C(29) 3.375 ? . 1_565
H(23) C(29) 3.323 ? . 2_667
H(23) C(30) 3.578 ? . 2_667
H(23) C(38) 3.240 ? . 1_565
H(23) C(38) 3.441 ? . 2_667
H(23) H(13) 2.905 ? . 2_666
H(23) H(15) 2.640 ? . 1_565
H(23) H(15) 3.121 ? . 2_667
H(23) H(19) 3.297 ? . 1_455
H(23) H(20) 3.485 ? . 1_455
H(24) P(1) 3.252 ? . 2_667
H(24) F(1) 2.791 ? . 2_667
H(24) F(3) 2.903 ? . 2_667
H(24) F(6) 3.342 ? . .
H(24) F(6) 2.327 ? . 2_667
H(24) H(21) 3.384 ? . 2_667
H(25) F(10) 3.152 ? . .
H(25) O(6) 3.316 ? . .
H(26) F(5) 2.611 ? . 2_767
H(26) F(10) 3.321 ? . .
H(26) F(12) 2.552 ? . .
H(27) F(3) 2.618 ? . 1_554
H(27) C(4) 3.547 ? . 2_666
H(27) C(13) 3.400 ? . 2_766
H(27) H(9) 3.433 ? . 2_666
H(27) H(20) 2.548 ? . 2_766
H(28) F(1) 2.731 ? . 2_667
H(28) F(3) 3.538 ? . 2_667
H(28) C(13) 3.194 ? . 1_455
H(28) C(26) 3.388 ? . 2_667
H(28) C(27) 3.303 ? . 2_667
H(28) C(28) 3.191 ? . 2_667
H(28) C(29) 3.106 ? . 2_667
H(28) C(30) 3.154 ? . 2_667
H(28) C(31) 3.346 ? . 2_667
H(28) H(15) 3.551 ? . 2_667
H(28) H(20) 2.714 ? . 1_455
H(29) O(5) 3.226 ? . 2_777
H(29) C(39) 3.284 ? . 1_665
H(29) H(1) 3.229 ? . 1_665
H(29) H(1) 2.848 ? . 2_667
H(29) H(2) 2.859 ? . 1_665
H(29) H(2) 3.578 ? . 2_667
H(29) H(3) 3.230 ? . 1_665
H(29) H(16) 3.530 ? . 1_565
H(29) H(29) 2.878 ? . 2_777
H(30) F(3) 2.998 ? . 1_554
H(30) F(9) 3.066 ? . 2_766
H(30) C(33) 3.303 ? . 2_666
H(30) C(35) 3.494 ? . 2_666
H(30) H(8) 3.190 ? . 2_666
H(30) H(9) 2.654 ? . 2_666
H(30) H(10) 2.639 ? . 2_666
H(31) F(8) 2.890 ? . 1_565
H(31) F(8) 2.942 ? . 2_766
H(31) F(9) 3.425 ? . 2_766
H(31) C(35) 3.421 ? . 2_666
H(31) H(8) 2.939 ? . 2_666
H(31) H(9) 3.537 ? . 2_666
H(31) H(10) 2.894 ? . 2_666
H(31) H(11) 3.109 ? . 2_666
H(32) P(1) 3.484 ? . 2_777
H(32) F(2) 2.869 ? . 2_777
H(32) F(4) 2.666 ? . 2_777
H(32) F(5) 3.076 ? . 2_777
H(32) O(5) 3.059 ? . 2_777
H(32) C(28) 3.393 ? . 1_565
H(32) C(39) 3.522 ? . 1_665
H(32) H(2) 2.627 ? . 1_665
H(32) H(14) 3.484 ? . 1_565
H(32) H(16) 2.892 ? . 1_565
H(33) P(2) 3.484 ? . 1_565
H(33) F(4) 2.883 ? . 2_777
H(33) F(5) 3.047 ? . 2_777
H(33) F(7) 3.328 ? . 1_565
H(33) F(8) 2.737 ? . 1_565
H(33) F(12) 2.700 ? . 1_565

loop_
_geom_torsion_atom_site_label_1
_geom_torsion_atom_site_label_2
_geom_torsion_atom_site_label_3
_geom_torsion_atom_site_label_4
_geom_torsion
_geom_torsion_publ_flag
_geom_torsion_site_symmetry_1
_geom_torsion_site_symmetry_2
_geom_torsion_site_symmetry_3
_geom_torsion_site_symmetry_4
O(5) Co(1) N(1) C(1) 88.34(16) ? . . . .
O(5) Co(1) N(1) C(5) -90.54(13) ? . . . .
O(5) Co(1) N(2) C(6) 90.39(14) ? . . . .
O(5) Co(1) N(2) C(10) -87.17(14) ? . . . .
O(5) Co(1) N(3) C(11) 90.12(13) ? . . . .
O(5) Co(1) N(3) C(15) -84.67(17) ? . . . .
O(5) Co(1) N(4) C(16) -5.9(2) ? . . . .
O(5) Co(1) N(4) C(20) 174.37(17) ? . . . .
O(5) Co(1) N(5) C(21) -7.8(7) ? . . . .
O(5) Co(1) N(5) C(25) 173.1(5) ? . . . .
N(1) Co(1) N(2) C(6) -0.41(13) ? . . . .
N(1) Co(1) N(2) C(10) -177.98(14) ? . . . .
N(2) Co(1) N(1) C(1) 179.91(13) ? . . . .
N(2) Co(1) N(1) C(5) 1.03(12) ? . . . .
N(1) Co(1) N(3) C(11) 2.9(3) ? . . . .
N(1) Co(1) N(3) C(15) -171.9(2) ? . . . .
N(3) Co(1) N(1) C(1) 175.1(2) ? . . . .
N(3) Co(1) N(1) C(5) -3.7(3) ? . . . .
N(1) Co(1) N(4) C(16) 85.14(19) ? . . . .
N(1) Co(1) N(4) C(20) -94.55(16) ? . . . .
N(4) Co(1) N(1) C(1) -2.17(16) ? . . . .
N(4) Co(1) N(1) C(5) 178.94(12) ? . . . .
N(1) Co(1) N(5) C(21) 101.28(17) ? . . . .
N(1) Co(1) N(5) C(25) -77.8(2) ? . . . .
N(5) Co(1) N(1) C(1) -84.65(16) ? . . . .
N(5) Co(1) N(1) C(5) 96.47(13) ? . . . .
N(2) Co(1) N(3) C(11) -1.84(13) ? . . . .
N(2) Co(1) N(3) C(15) -176.63(18) ? . . . .
N(3) Co(1) N(2) C(6) 178.30(14) ? . . . .
N(3) Co(1) N(2) C(10) 0.74(13) ? . . . .
N(2) Co(1) N(4) C(16) 163(2) ? . . . .
N(2) Co(1) N(4) C(20) -16(2) ? . . . .
N(4) Co(1) N(2) C(6) -79(2) ? . . . .
N(4) Co(1) N(2) C(10) 104(2) ? . . . .
N(2) Co(1) N(5) C(21) -176.29(16) ? . . . .
N(2) Co(1) N(5) C(25) 4.6(2) ? . . . .
N(5) Co(1) N(2) C(6) -91.08(14) ? . . . .
N(5) Co(1) N(2) C(10) 91.36(14) ? . . . .
N(3) Co(1) N(4) C(16) -94.1(2) ? . . . .
N(3) Co(1) N(4) C(20) 86.17(17) ? . . . .
N(4) Co(1) N(3) C(11) -179.75(13) ? . . . .
N(4) Co(1) N(3) C(15) 5.45(18) ? . . . .
N(3) Co(1) N(5) C(21) -93.94(17) ? . . . .
N(3) Co(1) N(5) C(25) 86.9(2) ? . . . .
N(5) Co(1) N(3) C(11) -97.28(14) ? . . . .
N(5) Co(1) N(3) C(15) 87.93(18) ? . . . .
N(4) Co(1) N(5) C(21) 4.16(16) ? . . . .
N(4) Co(1) N(5) C(25) -174.9(2) ? . . . .
N(5) Co(1) N(4) C(16) 175.6(2) ? . . . .
N(5) Co(1) N(4) C(20) -4.10(16) ? . . . .
C(31) O(2) C(32) C(33) -145.2(2) ? . . . .
C(32) O(2) C(31) C(26) 149.78(19) ? . . . .
C(32) O(2) C(31) C(30) -29.8(3) ? . . . .
C(39) O(4) C(38) O(3) -6.5(3) ? . . . .
C(39) O(4) C(38) C(30) 178.1(2) ? . . . .
Co(1) N(1) C(1) C(2) -178.47(13) ? . . . .
Co(1) N(1) C(5) C(4) 178.36(14) ? . . . .
Co(1) N(1) C(5) C(6) -1.41(18) ? . . . .
C(1) N(1) C(5) C(4) -0.6(2) ? . . . .
C(1) N(1) C(5) C(6) 179.59(15) ? . . . .
C(5) N(1) C(1) C(2) 0.4(2) ? . . . .
Co(1) N(2) C(6) C(5) -0.24(19) ? . . . .
Co(1) N(2) C(6) C(7) -179.15(13) ? . . . .
Co(1) N(2) C(10) C(9) 178.53(13) ? . . . .
Co(1) N(2) C(10) C(11) 0.4(2) ? . . . .
C(6) N(2) C(10) C(9) 1.0(2) ? . . . .
C(6) N(2) C(10) C(11) -177.04(16) ? . . . .
C(10) N(2) C(6) C(5) 177.24(15) ? . . . .
C(10) N(2) C(6) C(7) -1.7(2) ? . . . .
Co(1) N(3) C(11) C(10) 2.5(2) ? . . . .
Co(1) N(3) C(11) C(12) -175.37(15) ? . . . .
Co(1) N(3) C(15) C(14) 173.20(15) ? . . . .
C(11) N(3) C(15) C(14) -1.3(2) ? . . . .
C(15) N(3) C(11) C(10) 177.80(17) ? . . . .
C(15) N(3) C(11) C(12) -0.1(2) ? . . . .
Co(1) N(4) C(16) C(17) -179.87(19) ? . . . .
Co(1) N(4) C(20) C(19) -179.85(19) ? . . . .
Co(1) N(4) C(20) C(21) 3.3(2) ? . . . .
C(16) N(4) C(20) C(19) 0.4(3) ? . . . .
C(16) N(4) C(20) C(21) -176.4(2) ? . . . .
C(20) N(4) C(16) C(17) -0.2(3) ? . . . .
Co(1) N(5) C(21) C(20) -3.5(2) ? . . . .
Co(1) N(5) C(21) C(22) 178.6(2) ? . . . .
Co(1) N(5) C(25) C(24) 177.33(18) ? . . . .
C(21) N(5) C(25) C(24) -1.7(3) ? . . . .
C(25) N(5) C(21) C(20) 175.7(2) ? . . . .
C(25) N(5) C(21) C(22) -2.2(3) ? . . . .
C(36) N(6) C(37) O(1) -2.5(3) ? . . . .
C(36) N(6) C(37) C(24) 177.2(2) ? . . . .
C(37) N(6) C(36) C(35) -82.3(3) ? . . . .
N(1) C(1) C(2) C(3) -0.2(2) ? . . . .
C(1) C(2) C(3) C(4) 0.3(2) ? . . . .
C(2) C(3) C(4) C(5) -0.6(2) ? . . . .
C(3) C(4) C(5) N(1) 0.7(2) ? . . . .
C(3) C(4) C(5) C(6) -179.50(17) ? . . . .
N(1) C(5) C(6) N(2) 1.1(2) ? . . . .
N(1) C(5) C(6) C(7) 179.91(15) ? . . . .
C(4) C(5) C(6) N(2) -178.68(16) ? . . . .
C(4) C(5) C(6) C(7) 0.1(2) ? . . . .
N(2) C(6) C(7) C(8) 1.5(2) ? . . . .
C(5) C(6) C(7) C(8) -177.25(17) ? . . . .
C(6) C(7) C(8) C(9) -0.7(2) ? . . . .
C(6) C(7) C(8) C(26) 175.01(16) ? . . . .
C(7) C(8) C(9) C(10) 0.1(2) ? . . . .
C(7) C(8) C(26) C(27) -137.1(2) ? . . . .
C(7) C(8) C(26) C(31) 38.4(2) ? . . . .
C(9) C(8) C(26) C(27) 38.6(2) ? . . . .
C(9) C(8) C(26) C(31) -145.96(19) ? . . . .
C(26) C(8) C(9) C(10) -175.62(17) ? . . . .
C(8) C(9) C(10) N(2) -0.3(2) ? . . . .
C(8) C(9) C(10) C(11) 177.46(18) ? . . . .
N(2) C(10) C(11) N(3) -2.0(2) ? . . . .
N(2) C(10) C(11) C(12) 175.86(18) ? . . . .
C(9) C(10) C(11) N(3) -179.84(18) ? . . . .
C(9) C(10) C(11) C(12) -2.0(3) ? . . . .
N(3) C(11) C(12) C(13) 1.5(3) ? . . . .
C(10) C(11) C(12) C(13) -176.15(19) ? . . . .
C(11) C(12) C(13) C(14) -1.4(3) ? . . . .
C(12) C(13) C(14) C(15) 0.1(2) ? . . . .
C(13) C(14) C(15) N(3) 1.4(3) ? . . . .
N(4) C(16) C(17) C(18) -0.5(4) ? . . . .
C(16) C(17) C(18) C(19) 0.9(4) ? . . . .
C(17) C(18) C(19) C(20) -0.6(4) ? . . . .
C(18) C(19) C(20) N(4) -0.0(3) ? . . . .
C(18) C(19) C(20) C(21) 176.4(2) ? . . . .
N(4) C(20) C(21) N(5) 0.2(2) ? . . . .
N(4) C(20) C(21) C(22) 178.0(2) ? . . . .
C(19) C(20) C(21) N(5) -176.5(2) ? . . . .
C(19) C(20) C(21) C(22) 1.3(4) ? . . . .
N(5) C(21) C(22) C(23) 5.3(4) ? . . . .
C(20) C(21) C(22) C(23) -172.4(2) ? . . . .
C(21) C(22) C(23) C(24) -4.3(4) ? . . . .
C(22) C(23) C(24) C(25) 0.6(4) ? . . . .
C(22) C(23) C(24) C(37) 176.5(2) ? . . . .
C(23) C(24) C(25) N(5) 2.5(3) ? . . . .
C(23) C(24) C(37) O(1) -39.3(3) ? . . . .
C(23) C(24) C(37) N(6) 140.9(2) ? . . . .
C(25) C(24) C(37) O(1) 136.4(2) ? . . . .
C(25) C(24) C(37) N(6) -43.3(3) ? . . . .
C(37) C(24) C(25) N(5) -173.3(2) ? . . . .
C(8) C(26) C(27) C(28) 176.1(2) ? . . . .
C(8) C(26) C(31) O(2) 8.3(2) ? . . . .
C(8) C(26) C(31) C(30) -172.14(18) ? . . . .
C(27) C(26) C(31) O(2) -176.34(18) ? . . . .
C(27) C(26) C(31) C(30) 3.3(3) ? . . . .
C(31) C(26) C(27) C(28) 0.6(3) ? . . . .
C(26) C(27) C(28) C(29) -2.4(3) ? . . . .
C(27) C(28) C(29) C(30) 0.2(3) ? . . . .
C(28) C(29) C(30) C(31) 3.6(3) ? . . . .
C(28) C(29) C(30) C(38) -170.3(2) ? . . . .
C(29) C(30) C(31) O(2) 174.24(19) ? . . . .
C(29) C(30) C(31) C(26) -5.3(3) ? . . . .
C(29) C(30) C(38) O(3) -47.3(3) ? . . . .
C(29) C(30) C(38) O(4) 127.9(2) ? . . . .
C(31) C(30) C(38) O(3) 139.1(2) ? . . . .
C(31) C(30) C(38) O(4) -45.6(2) ? . . . .
C(38) C(30) C(31) O(2) -12.4(3) ? . . . .
C(38) C(30) C(31) C(26) 168.01(18) ? . . . .
O(2) C(32) C(33) C(34) 62.6(2) ? . . . .
C(32) C(33) C(34) C(35) 163.3(2) ? . . . .
C(33) C(34) C(35) C(36) 168.8(2) ? . . . .
C(34) C(35) C(36) N(6) -64.0(3) ? . . . .
